data_4331461
loop_
_publ_author_name
'Partha P. Jana'
'Sven Lidin'

_publ_contact_author_address
;
CAS Chemical Centre
P O B 124 
221 00 Lund
Sweden
;
_publ_contact_author_email Partha.Jana@polymat.lth.se
_publ_contact_author_fax +46462224012
_publ_contact_author_name 'Patha Pratim Jana'
_publ_contact_author_phone 0046462224769
_publ_section_title
;
Structural Impact of Platinum on the Incommensurably Modulated \g-Brass
Related Composite Structure Pd15Zn54
;
_journal_name_full 'Inorganic Chemistry'
_journal_page_first 9893
_journal_page_last 9901
_journal_paper_doi 10.1021/ic301326p
_journal_volume 51
_journal_year 2012
_chemical_formula_sum 'Ho3.736 Pd1.992 Pt2.008 Zn26.772'
_chemical_formula_weight 2970.2
_space_group_ssg_name Fmmm(\a00)0s0
_symmetry_cell_setting orthorhombic
_cell_angle_alpha 90
_cell_angle_beta 90
_cell_angle_gamma 90
_cell_formula_units_Z 1
_cell_length_a 4.2881(13)
_cell_length_b 9.140(4)
_cell_length_c 12.926(7)
_cell_measurement_temperature 293
_cell_modulation_dimension 1
_cell_subsystems_number 2
_cell_volume 506.6(4)
_diffrn_ambient_temperature 293
_diffrn_measured_fraction_theta_full 0.98
_diffrn_measured_fraction_theta_max 0.93
_diffrn_measurement_device 'four-cycle diffractometer'
_diffrn_measurement_device_type 'Oxford Diffraction CCD'
_diffrn_radiation_monochromator graphite
_diffrn_radiation_source 'x-ray tube'
_diffrn_radiation_type 'Mo K\a'
_diffrn_radiation_wavelength 0.71073
_diffrn_reflns_av_R_equivalents 0.0664
_diffrn_reflns_av_sigmaI/netI 0.0181
_diffrn_reflns_limit_h_max 5
_diffrn_reflns_limit_h_min -5
_diffrn_reflns_limit_index_m_1_max 3
_diffrn_reflns_limit_index_m_1_min -3
_diffrn_reflns_limit_k_max 12
_diffrn_reflns_limit_k_min -12
_diffrn_reflns_limit_l_max 17
_diffrn_reflns_limit_l_min -17
_diffrn_reflns_number 26583
_diffrn_reflns_theta_full 24.72
_diffrn_reflns_theta_max 29.04
_diffrn_reflns_theta_min 2.99
_exptl_absorpt_coefficient_mu 60.856
_exptl_absorpt_correction_type multi-scan
_exptl_crystal_density_diffrn 9.7326
_exptl_crystal_F_000 1302
_exptl_crystal_size_max 0.06
_exptl_crystal_size_mid 0.04
_exptl_crystal_size_min 0.04
_refine_diff_density_max 4.27
_refine_diff_density_min -4.27
_refine_ls_extinction_coef 85(12)
_refine_ls_extinction_method 'B-C type 1 gaussian isotropic (Becker & Coppens, 1974)'
_refine_ls_goodness_of_fit_gt 2.43
_refine_ls_goodness_of_fit_ref 2.27
_refine_ls_number_constraints 48
_refine_ls_number_parameters 79
_refine_ls_number_reflns 1161
_refine_ls_number_restraints 0
_refine_ls_R_factor_all 0.0513
_refine_ls_R_factor_gt 0.0440
_refine_ls_shift/su_max 0.0296
_refine_ls_shift/su_mean 0.0065
_refine_ls_structure_factor_coef Fsqd
_refine_ls_weighting_details w=1/(\s^2^(I)+0.0004I^2^)
_refine_ls_weighting_scheme sigma
_refine_ls_wR_factor_gt 0.0992
_refine_ls_wR_factor_ref 0.1011
_reflns_number_gt 991
_reflns_number_total 1161
_reflns_threshold_expression I>3\s(I)
_cod_database_code 4331461
_cod_database_fobs_code 4331461
_[local]_bilbao_database_code 7632EHxUJP

loop_
_space_group_symop_ssg_id
_space_group_symop_ssg_operation_algebraic
1 x1,x2,x3,x4
2 -x1,-x2,x3,-x4
3 -x1,x2,-x3,-x4+1/2
4 x1,-x2,-x3,x4+1/2
5 -x1,-x2,-x3,-x4
6 x1,x2,-x3,x4
7 x1,-x2,x3,x4+1/2
8 -x1,x2,x3,-x4+1/2
9 x1,x2+1/2,x3+1/2,x4
10 -x1,-x2+1/2,x3+1/2,-x4
11 -x1,x2+1/2,-x3+1/2,-x4+1/2
12 x1,-x2+1/2,-x3+1/2,x4+1/2
13 -x1,-x2+1/2,-x3+1/2,-x4
14 x1,x2+1/2,-x3+1/2,x4
15 x1,-x2+1/2,x3+1/2,x4+1/2
16 -x1,x2+1/2,x3+1/2,-x4+1/2
17 x1+1/2,x2,x3+1/2,x4
18 -x1+1/2,-x2,x3+1/2,-x4
19 -x1+1/2,x2,-x3+1/2,-x4+1/2
20 x1+1/2,-x2,-x3+1/2,x4+1/2
21 -x1+1/2,-x2,-x3+1/2,-x4
22 x1+1/2,x2,-x3+1/2,x4
23 x1+1/2,-x2,x3+1/2,x4+1/2
24 -x1+1/2,x2,x3+1/2,-x4+1/2
25 x1+1/2,x2+1/2,x3,x4
26 -x1+1/2,-x2+1/2,x3,-x4
27 -x1+1/2,x2+1/2,-x3,-x4+1/2
28 x1+1/2,-x2+1/2,-x3,x4+1/2
29 -x1+1/2,-x2+1/2,-x3,-x4
30 x1+1/2,x2+1/2,-x3,x4
31 x1+1/2,-x2+1/2,x3,x4+1/2
32 -x1+1/2,x2+1/2,x3,-x4+1/2

loop_
_atom_site_label
_atom_site_type_symbol
_atom_site_fract_x
_atom_site_fract_y
_atom_site_fract_z
_atom_site_adp_type
_atom_site_U_iso_or_equiv
_atom_site_symmetry_multiplicity
_atom_site_occupancy
_atom_site_calc_flag
_atom_site_refinement_flags
_atom_site_disorder_assembly
_atom_site_disorder_group
_atom_site_subsystem_code
Pt1 Pt 0.5 0 0 Uani 0.0096(2) 4 0.502(7) d . . . 1
Pd1 Pd 0.5 0 0 Uani 0.0096(2) 4 0.498(7) d . . . 1
Ho2 Ho 0.5 0.15099(7) 0.17961(5) Uani 0.0138(3) 16 0.233(4) d . . . 1
Zn2 Zn 0.5 0.15099(7) 0.17961(5) Uani 0.0138(3) 16 0.767(4) d . . . 1
Zn1 Zn 0 0 0.12341(9) Uani 0.0165(4) 8 1 d . . . 1
Zn3 Zn 0.75 0.25 0 Uani 0.0155(4) 4 1 d . . . 2

loop_
_atom_site_aniso_label
_atom_site_aniso_type_symbol
_atom_site_aniso_U_11
_atom_site_aniso_U_22
_atom_site_aniso_U_33
_atom_site_aniso_U_12
_atom_site_aniso_U_13
_atom_site_aniso_U_23
Pt1 Pt 0.0090(4) 0.0116(4) 0.0082(4) 0 0 0
Pd1 Pd 0.0090(4) 0.0116(4) 0.0082(4) 0 0 0
Ho2 Ho 0.0134(5) 0.0160(5) 0.0119(4) 0 0 -0.0030(2)
Zn2 Zn 0.0134(5) 0.0160(5) 0.0119(4) 0 0 -0.0030(2)
Zn1 Zn 0.0090(6) 0.0216(7) 0.0189(6) 0 0 0
Zn3 Zn 0.0169(7) 0.0153(6) 0.0142(6) 0 0 0

loop_
_atom_site_displace_Fourier_atom_site_label
_atom_site_displace_Fourier_axis
_atom_site_displace_Fourier_wave_vector_seq_id
_atom_site_displace_Fourier_param_cos
_atom_site_displace_Fourier_param_sin
Pt1 x 1 0 0
Pt1 y 1 0 0.02497(11)
Pt1 z 1 0 0
Pt1 x 2 0 0.0039(2)
Pt1 y 2 0 0
Pt1 z 2 0 0
Pt1 x 3 0 0
Pt1 y 3 0 0.00077(10)
Pt1 z 3 0 0
Pd1 x 1 0 0
Pd1 y 1 0 0.02497(11)
Pd1 z 1 0 0
Pd1 x 2 0 0.0039(2)
Pd1 y 2 0 0
Pd1 z 2 0 0
Pd1 x 3 0 0
Pd1 y 3 0 0.00077(10)
Pd1 z 3 0 0
Ho2 x 1 -0.0677(3) 0
Ho2 y 1 0 -0.01920(9)
Ho2 z 1 0 0.00344(6)
Ho2 x 2 0 -0.0131(2)
Ho2 y 2 0.00548(9) 0
Ho2 z 2 -0.00334(7) 0
Ho2 x 3 0.0065(2) 0
Ho2 y 3 0 0.00483(9)
Ho2 z 3 0 -0.00150(6)
Zn2 x 1 -0.0677(3) 0
Zn2 y 1 0 -0.01920(9)
Zn2 z 1 0 0.00344(6)
Zn2 x 2 0 -0.0131(2)
Zn2 y 2 0.00548(9) 0
Zn2 z 2 -0.00334(7) 0
Zn2 x 3 0.0065(2) 0
Zn2 y 3 0 0.00483(9)
Zn2 z 3 0 -0.00150(6)
Zn1 x 1 0 0
Zn1 y 1 0 0.05187(17)
Zn1 z 1 0 0
Zn1 x 2 0 0.0129(4)
Zn1 y 2 0 0
Zn1 z 2 0.00867(11) 0
Zn1 x 3 0 0
Zn1 y 3 0 0.0032(2)
Zn1 z 3 0 0
Zn3 x 1 0 0
Zn3 y 1 0 0.05670(18)
Zn3 z 1 0 0
Zn3 x 2 0 -0.0385(7)
Zn3 y 2 0 0
Zn3 z 2 0 0
Zn3 x 3 0 0
Zn3 y 3 0 0.00184(18)
Zn3 z 3 0 0

loop_
_atom_site_displace_special_func_atom_site_label
_atom_site_displace_special_func_sawtooth_ax
_atom_site_displace_special_func_sawtooth_ay
_atom_site_displace_special_func_sawtooth_az
_atom_site_displace_special_func_sawtooth_c
_atom_site_displace_special_func_sawtooth_w
? ? ? ? ? ?

loop_
_atom_site_Fourier_wave_vector_seq_id
_jana_atom_site_fourier_wave_vector_q1_coeff
1 1
2 2
3 3

loop_
_atom_site_occ_Fourier_atom_site_label
_atom_site_occ_Fourier_wave_vector_seq_id
_atom_site_occ_Fourier_param_cos
_atom_site_occ_Fourier_param_sin
Pt1 1 0 0
Pt1 2 0.395(6) 0
Pt1 3 0 0
Pd1 1 0 0
Pd1 2 -0.395(6) 0
Pd1 3 0 0
Ho2 1 0 -0.407(4)
Ho2 2 -0.263(3) 0
Ho2 3 0 0.124(2)
Zn2 1 0 0.407(4)
Zn2 2 0.263(3) 0
Zn2 3 0 -0.124(2)

loop_
_atom_site_U_Fourier_atom_site_label
_atom_site_U_Fourier_tens_elem
_atom_site_U_Fourier_wave_vector_seq_id
_atom_site_U_Fourier_param_cos
_atom_site_U_Fourier_param_sin
Pt1 U11 1 0 0
Pt1 U22 1 0 0
Pt1 U33 1 0 0
Pt1 U12 1 0.0005(3) 0
Pt1 U13 1 0 0
Pt1 U23 1 0 0
Pt1 U11 2 -0.0020(6) 0
Pt1 U22 2 -0.0014(5) 0
Pt1 U33 2 0.0002(5) 0
Pt1 U12 2 0 0
Pt1 U13 2 0 0
Pt1 U23 2 0 0
Pt1 U11 3 0 0
Pt1 U22 3 0 0
Pt1 U33 3 0 0
Pt1 U12 3 0.0011(4) 0
Pt1 U13 3 0 0
Pt1 U23 3 0 0
Pd1 U11 1 0 0
Pd1 U22 1 0 0
Pd1 U33 1 0 0
Pd1 U12 1 0.0005(3) 0
Pd1 U13 1 0 0
Pd1 U23 1 0 0
Pd1 U11 2 -0.0020(6) 0
Pd1 U22 2 -0.0014(5) 0
Pd1 U33 2 0.0002(5) 0
Pd1 U12 2 0 0
Pd1 U13 2 0 0
Pd1 U23 2 0 0
Pd1 U11 3 0 0
Pd1 U22 3 0 0
Pd1 U33 3 0 0
Pd1 U12 3 0.0011(4) 0
Pd1 U13 3 0 0
Pd1 U23 3 0 0
Ho2 U11 1 0 0.0066(6)
Ho2 U22 1 0 0.0019(5)
Ho2 U33 1 0 0.0015(4)
Ho2 U12 1 -0.0009(4) 0
Ho2 U13 1 0.0024(4) 0
Ho2 U23 1 0 -0.0017(3)
Ho2 U11 2 0.0003(7) 0
Ho2 U22 2 0.0046(6) 0
Ho2 U33 2 -0.0006(5) 0
Ho2 U12 2 0 0.0001(4)
Ho2 U13 2 0 0.0009(3)
Ho2 U23 2 -0.0009(4) 0
Ho2 U11 3 0 0.0019(6)
Ho2 U22 3 0 0.0022(5)
Ho2 U33 3 0 -0.0018(4)
Ho2 U12 3 0.0009(4) 0
Ho2 U13 3 0.0010(4) 0
Ho2 U23 3 0 -0.0006(4)
Zn2 U11 1 0 0.0066(6)
Zn2 U22 1 0 0.0019(5)
Zn2 U33 1 0 0.0015(4)
Zn2 U12 1 -0.0009(4) 0
Zn2 U13 1 0.0024(4) 0
Zn2 U23 1 0 -0.0017(3)
Zn2 U11 2 0.0003(7) 0
Zn2 U22 2 0.0046(6) 0
Zn2 U33 2 -0.0006(5) 0
Zn2 U12 2 0 0.0001(4)
Zn2 U13 2 0 0.0009(3)
Zn2 U23 2 -0.0009(4) 0
Zn2 U11 3 0 0.0019(6)
Zn2 U22 3 0 0.0022(5)
Zn2 U33 3 0 -0.0018(4)
Zn2 U12 3 0.0009(4) 0
Zn2 U13 3 0.0010(4) 0
Zn2 U23 3 0 -0.0006(4)
Zn1 U11 1 0 0
Zn1 U22 1 0 0
Zn1 U33 1 0 0
Zn1 U12 1 0.0051(7) 0
Zn1 U13 1 0 0
Zn1 U23 1 0 -0.0063(6)
Zn1 U11 2 0.0019(8) 0
Zn1 U22 2 0.0022(9) 0
Zn1 U33 2 -0.0030(7) 0
Zn1 U12 2 0 0
Zn1 U13 2 0 0.0040(6)
Zn1 U23 2 0 0
Zn1 U11 3 0 0
Zn1 U22 3 0 0
Zn1 U33 3 0 0
Zn1 U12 3 0.0051(8) 0
Zn1 U13 3 0 0
Zn1 U23 3 0 0.0043(8)
Zn3 U11 1 0 0
Zn3 U22 1 0 0
Zn3 U33 1 0 0
Zn3 U12 1 -0.0080(8) 0
Zn3 U13 1 0 0
Zn3 U23 1 0 0
Zn3 U11 2 0.0068(10) 0
Zn3 U22 2 0.0063(8) 0
Zn3 U33 2 -0.0035(7) 0
Zn3 U12 2 0 0
Zn3 U13 2 0 0
Zn3 U23 2 0 0
Zn3 U11 3 0 0
Zn3 U22 3 0 0
Zn3 U33 3 0 0
Zn3 U12 3 0.0010(8) 0
Zn3 U13 3 0 0
Zn3 U23 3 0 0

loop_
_atom_type_symbol
_atom_type_scat_dispersion_real
_atom_type_scat_dispersion_imag
_atom_type_scat_source
Ho -0.2175 4.6783 'International Tables Vol C tables 4.2.6.8 and 6.1.1.1'
Pd -0.9988 1.0072 'International Tables Vol C tables 4.2.6.8 and 6.1.1.1'
Pt -1.7033 8.3905 'International Tables Vol C tables 4.2.6.8 and 6.1.1.1'
Zn 0.2839 1.4301 'International Tables Vol C tables 4.2.6.8 and 6.1.1.1'

loop_
_cell_subsystem_code
_cell_subsystem_description
_cell_subsystem_matrix_W_1_1
_cell_subsystem_matrix_W_1_2
_cell_subsystem_matrix_W_1_3
_cell_subsystem_matrix_W_1_4
_cell_subsystem_matrix_W_2_1
_cell_subsystem_matrix_W_2_2
_cell_subsystem_matrix_W_2_3
_cell_subsystem_matrix_W_2_4
_cell_subsystem_matrix_W_3_1
_cell_subsystem_matrix_W_3_2
_cell_subsystem_matrix_W_3_3
_cell_subsystem_matrix_W_3_4
_cell_subsystem_matrix_W_4_1
_cell_subsystem_matrix_W_4_2
_cell_subsystem_matrix_W_4_3
_cell_subsystem_matrix_W_4_4
1 '1-st subsystem' 1 0 0 0 0 1 0 0 0 0 1 0 0 0 0 1
2 '2-nd subsystem' 1 0 0 1 0 1 0 0 0 0 1 0 0 0 0 1

loop_
_cell_wave_vector_seq_id
_cell_wave_vector_x
_cell_wave_vector_y
_cell_wave_vector_z
1 0.627000 0.000000 0.000000

loop_
_geom_bond_atom_site_label_1
_geom_bond_atom_site_label_2
_geom_bond_site_ssg_symmetry_1
_geom_bond_site_ssg_symmetry_2
_geom_bond_distance_av
_geom_bond_distance_min
_geom_bond_distance_max
_geom_bond_publ_flag
Pt1 Pd1 . . 2.887(15) 2.286(5) 3.63(3) ?
Pt1 Pd1 . 1_6555 4.015(14) 2.48(3) 5.75(3) ?
Pt1 Pd1 . 25_4455 4.015(14) 2.48(3) 5.75(3) ?
Pt1 Pd1 . 25_5455 2.887(15) 2.286(5) 3.63(3) ?
Pt1 Pd1 . 3_4555 4.022(14) 2.48(3) 5.75(3) ?
Pt1 Pd1 . 3_5555 2.895(15) 2.286(5) 3.63(3) ?
Pt1 Pd1 . 27_4455 2.895(15) 2.286(5) 3.63(3) ?
Pt1 Pd1 . 27_5455 4.022(14) 2.48(3) 5.75(3) ?
Pt1 Pd2 . . 2.721(9) 2.549(12) 2.895(13) ?
Pt1 Pd2 . 2_5555 2.721(9) 2.549(12) 2.895(13) ?
Pt1 Pd2 . 3_5555 2.721(9) 2.549(12) 2.895(13) ?
Pt1 Pd2 . 4_5555 2.721(9) 2.549(12) 2.895(13) ?
Pt1 Zn1 . . 2.666(9) 2.629(8) 2.702(9) ?
Pt1 Zn1 . 1_6555 2.666(9) 2.629(8) 2.702(9) ?
Pt1 Zn1 . 3_4555 2.666(9) 2.629(8) 2.702(9) ?
Pt1 Zn1 . 3_5555 2.666(9) 2.629(8) 2.702(9) ?
Pd1 Pd1 . 1_4555 4.34(2) 0.73(3) 8.04(4) ?
Pd1 Pd1 . 1_6555 4.29(2) 0.73(3) 8.04(4) ?
Pd1 Pd1 . 3_3555 6.43(2) 2.40(4) 10.40(4) ?
Pd1 Pd1 . 3_4555 2.22(2) 0.118(13) 4.386(13) ?
Pd1 Pd1 . 3_5555 2.20(2) 0.118(13) 4.386(13) ?
Pd1 Pd1 . 3_6555 6.36(2) 2.40(4) 10.40(4) ?
Pd1 Pd2 . 1_4555 4.163(15) 2.643(17) 5.86(3) ?
Pd1 Pd2 . . 3.110(14) 2.476(12) 4.15(3) ?
Pd1 Pd2 . 26_4555 3.120(14) 2.476(11) 4.15(3) ?
Pd1 Pd2 . 26_5555 4.137(15) 2.643(17) 5.86(3) ?
Pd1 Pd2 . 3_4555 4.163(15) 2.643(17) 5.86(3) ?
Pd1 Pd2 . 3_5555 3.110(14) 2.476(12) 4.15(3) ?
Pd1 Pd2 . 28_4555 3.120(14) 2.476(11) 4.15(3) ?
Pd1 Pd2 . 28_5555 4.137(15) 2.643(17) 5.86(3) ?
Pd1 Zn1 . . 3.238(17) 2.221(19) 4.51(3) ?
Pd1 Zn1 . 1_6555 4.300(16) 2.82(3) 6.01(3) ?
Pd1 Zn1 . 25_4555 4.327(16) 2.82(3) 6.00(3) ?
Pd1 Zn1 . 25_5555 3.221(17) 2.221(19) 4.51(3) ?
Pd1 Zn1 . 3_4555 3.238(17) 2.221(19) 4.51(3) ?
Pd1 Zn1 . 3_5555 4.300(16) 2.82(3) 6.01(3) ?
Pd1 Zn1 . 27_3555 4.327(16) 2.82(3) 6.00(3) ?
Pd1 Zn1 . 27_4555 3.221(17) 2.221(19) 4.51(3) ?
Pd2 Pd2 . 2_5555 2.792(13) 2.760(17) 2.824(10) ?
Pd2 Pd2 . 26_4555 2.809(11) 2.747(11) 2.902(8) ?
Pd2 Pd2 . 26_5555 2.809(11) 2.747(11) 2.902(8) ?
Pd2 Pd2 . 19_4555 2.808(11) 2.446(11) 3.183(11) ?
Pd2 Pd2 . 19_5555 2.814(11) 2.446(11) 3.183(11) ?
Pd2 Pd2 . 12_5555 2.587(13) 2.552(17) 2.621(11) ?
Pd2 Zn1 . . 2.690(11) 2.636(8) 2.729(17) ?
Pd2 Zn1 . 1_6555 2.689(11) 2.636(8) 2.729(17) ?
Pd2 Zn1 . 25_5555 3.288(15) 2.62(2) 3.94(2) ?
Pd2 Zn1 . 19_4555 2.974(17) 2.674(19) 3.32(2) ?
